data_4131313
loop_
_publ_author_name
'AbdulHalim, Rasha G.'
'Bhatt, Prashant M.'
'Belmabkhout, Youssef'
'Shkurenko, Aleksander'
'Adil, Karim'
'Barbour, Leonard J.'
'Eddaoudi, Mohamed'

_publ_section_title
;
 A Fine-Tuned Metal-Organic Framework for Autonomous Indoor Moisture
 Control.
;
_journal_issue 31
_journal_name_full 'Journal of the American Chemical Society'
_journal_page_first 10715
_journal_page_last 10722
_journal_paper_doi 10.1021/jacs.7b04132
_journal_volume 139
_journal_year 2017
_chemical_formula_moiety 'C2 H8 N1 1+, C102 H82.4 O46.2 Y9 1-, 6.3(O H2)'
_chemical_formula_sum 'C104 H103 N O52.5 Y9'
_chemical_formula_weight 3007.06
_space_group_crystal_system hexagonal
_space_group_IT_number 194
_space_group_name_Hall '-P 6c 2c'
_space_group_name_H-M_alt 'P 63/m m c'
_atom_sites_solution_hydrogens geom
_atom_sites_solution_primary direct
_atom_sites_solution_secondary constr
_audit_creation_date 2015-11-04
_audit_creation_method
;
Olex2 1.2
(compiled 2015.09.30 svn.r3233 for OlexSys, GUI svn.r5103)
;
_cell_angle_alpha 90
_cell_angle_beta 90
_cell_angle_gamma 120
_cell_formula_units_Z 2
_cell_length_a 21.996(2)
_cell_length_b 21.996(2)
_cell_length_c 24.912(2)
_cell_measurement_reflns_used 8764
_cell_measurement_temperature 293(2)
_cell_measurement_theta_max 28.33
_cell_measurement_theta_min 1.843
_cell_volume 10438.2(16)
_computing_cell_refinement 'SAINT v7.68A (Bruker AXS Inc., 2009)'
_computing_data_collection 'Bruker APEX2 v2009.3-0 (Bruker AXS Inc., 2009)'
_computing_data_reduction 'SAINT v7.68A (Bruker AXS Inc., 2009)'
_computing_molecular_graphics 'DIAMOND (Crystal Impact GbR, 2009'
_computing_publication_material 'Olex2 (Dolomanov et al., 2009)'
_computing_structure_refinement 'SHELXS (Sheldrick, 2014)'
_computing_structure_solution 'SHELXL (Sheldrick, 2014)'
_diffrn_ambient_temperature 293(2)
_diffrn_detector_area_resol_mean 8.3
_diffrn_measured_fraction_theta_full 0.992
_diffrn_measured_fraction_theta_max 0.992
_diffrn_measurement_device_type 'Bruker APEX II Duo'
_diffrn_measurement_method '\f and \w scans'
_diffrn_radiation_monochromator 'mirror optics'
_diffrn_radiation_type MoK\a
_diffrn_radiation_wavelength 0.71073
_diffrn_reflns_av_R_equivalents 0.1469
_diffrn_reflns_av_unetI/netI 0.0658
_diffrn_reflns_Laue_measured_fraction_full 0.997
_diffrn_reflns_Laue_measured_fraction_max 0.995
_diffrn_reflns_limit_h_max 21
_diffrn_reflns_limit_h_min -22
_diffrn_reflns_limit_k_max 22
_diffrn_reflns_limit_k_min -19
_diffrn_reflns_limit_l_max 25
_diffrn_reflns_limit_l_min -20
_diffrn_reflns_number 48234
_diffrn_reflns_point_group_measured_fraction_full 0.992
_diffrn_reflns_point_group_measured_fraction_max 0.992
_diffrn_reflns_theta_full 21.260
_diffrn_reflns_theta_max 21.260
_diffrn_reflns_theta_min 2.676
_diffrn_source 'Incoatec I\ms'
_exptl_absorpt_coefficient_mu 2.523
_exptl_absorpt_correction_T_max 1.00000
_exptl_absorpt_correction_T_min 0.72547
_exptl_absorpt_correction_type multi-scan
_exptl_absorpt_process_details
;
SADABS-2014/5 (Bruker,2014/5) was used for absorption correction.
wR2(int) was 0.0912 before and 0.0705 after correction.
The Ratio of minimum to maximum transmission is 0.72547.
The \l/2 correction factor is 0.00150.
;
_exptl_crystal_colour colorless
_exptl_crystal_density_diffrn 0.957
_exptl_crystal_description 'hexagonal bipyramid'
_exptl_crystal_F_000 3010
_exptl_crystal_size_max 0.03
_exptl_crystal_size_mid 0.03
_exptl_crystal_size_min 0.02
_refine_diff_density_max 1.958
_refine_diff_density_min -1.206
_refine_diff_density_rms 0.143
_refine_ls_extinction_method none
_refine_ls_goodness_of_fit_ref 1.060
_refine_ls_hydrogen_treatment constr
_refine_ls_matrix_type full
_refine_ls_number_parameters 164
_refine_ls_number_reflns 2180
_refine_ls_number_restraints 159
_refine_ls_restrained_S_all 1.081
_refine_ls_R_factor_all 0.1250
_refine_ls_R_factor_gt 0.0839
_refine_ls_shift/su_max 0.001
_refine_ls_shift/su_mean 0.000
_refine_ls_structure_factor_coef Fsqd
_refine_ls_weighting_details 'w=1/[\s^2^(Fo^2^)+(0.1955P)^2^] where P=(Fo^2^+2Fc^2^)/3'
_refine_ls_weighting_scheme calc
_refine_ls_wR_factor_gt 0.2453
_refine_ls_wR_factor_ref 0.2731
_reflns_Friedel_coverage 0.000
_reflns_number_gt 1456
_reflns_number_total 2180
_reflns_threshold_expression 'I > 2\s(I)'
_cod_data_source_file ja7b04132_si_004.cif
_cod_data_source_block 22RH
_cod_original_cell_volume 10438(2)
_cod_original_formula_sum 'C104 H103 N O52.50 Y9'
_cod_database_code 4131313
_shelx_space_group_comment
;
The symmetry employed for this shelxl refinement is uniquely defined
by the following loop, which should always be used as a source of
symmetry information in preference to the above space-group names.
They are only intended as comments.
;
_olex2_refinement_description
;
1. Fixed Uiso
 At 1.2 times of:
  All C(H) groups
2. Restrained distances
 C1-O1A = C1-O2A = C1-O1B = C1-O2B
 1.22 with sigma of 0.01
 N1-C10 = N1-C11
 1.47 with sigma of 0.02
 O1WA-N1
 2.78 with sigma of 0.02
 O1WA-C10
 -3.3 with sigma of 0.02
 O1WB_$1-C11
 -3.2 with sigma of 0.02
 C2-C3A = C3A-C4A = C4A-C5 = C5-C6A = C6A-C7A = C7A-C2
 1.39 with sigma of 0.01
 C2-C3B = C3B-C4B = C4B-C5 = C5-C6B = C6B-C7B = C7B-C2
 1.39 with sigma of 0.01
 C10-C11
 2.5 with sigma of 0.02
 Y1A-Y2A \\sim Y1B-Y2B
 with sigma of 0.01
 Y1A-O1A \\sim Y1B-O1B
 with sigma of 0.01
 Y1A-O3A \\sim Y1B-O3B
 with sigma of 0.01
 Y1A-O4 \\sim Y1B-O4
 with sigma of 0.01
 Y2A-O2A \\sim Y2B-O2B
 with sigma of 0.01
 Y2A-O3A \\sim Y2B-O3B
 with sigma of 0.01
 Y2A-O4 \\sim Y2B-O4
 with sigma of 0.01
 Y2A-O5 \\sim Y2B-O5
 with sigma of 0.01
 Y2A-O1WA \\sim Y2B-O1WB
 with sigma of 0.01
3. Restrained planarity
 C2, C3B, C4B, C5, C6B, C7B
 with sigma of 0.001
4. Uiso/Uaniso restraints and constraints
O1A \\sim O2A \\sim O1B \\sim O2B: within 1.7A with sigma of 0.01 and sigma for
terminal atoms of 0.02
Uanis(C3A) \\sim Ueq, Uanis(C4A) \\sim Ueq, Uanis(C6A) \\sim Ueq, Uanis(C7A)
\\sim Ueq, Uanis(C3B) \\sim Ueq, Uanis(C4B) \\sim Ueq, Uanis(C6B) \\sim Ueq,
Uanis(C7B) \\sim Ueq: with sigma of 0.07 and sigma for terminal atoms of 0.14
Uanis(C1) \\sim Ueq: with sigma of 0.01 and sigma for terminal atoms of 0.02
Uanis(C2) \\sim Ueq: with sigma of 0.01 and sigma for terminal atoms of 0.02
Uanis(C5) \\sim Ueq: with sigma of 0.015 and sigma for terminal atoms of 0.04
Uanis(C8) \\sim Ueq: with sigma of 0.01 and sigma for terminal atoms of 0.06
Uanis(C9) \\sim Ueq: with sigma of 0.015 and sigma for terminal atoms of 0.06
Uanis(O2WB) \\sim Ueq: with sigma of 0.02 and sigma for terminal atoms of 0.03
Uanis(O1A) \\sim Ueq, Uanis(O2A) \\sim Ueq, Uanis(O1B) \\sim Ueq, Uanis(O2B)
\\sim Ueq: with sigma of 0.01 and sigma for terminal atoms of 0.02
: with sigma of 0.06 and sigma for terminal atoms of 0.12
Uanis(O1WA) = Uanis(O1WB)
Uanis(Y1A) = Uanis(Y1B)
Uanis(Y2A) = Uanis(Y2B) = Uanis(O3A) = Uanis(O3B) = Uanis(O4) = Uanis(O5)
Uanis(C3A) = Uanis(C4A) = Uanis(C6A) = Uanis(C7A)
Uanis(C3B) = Uanis(C4B) = Uanis(C6B) = Uanis(C7B)
Uiso(C10) = Uiso(N1) = Uiso(C11)
5. Others
 Sof(O1B)=Sof(O2B)=Sof(C3B)=Sof(H3B)=Sof(C4B)=Sof(H4B)=Sof(C6B)=Sof(H6B)=
 Sof(C7B)=Sof(H7B)=1-FVAR(1)
 Sof(Y2B)=Sof(O3B)=Sof(O1WB)=0.5*(1-FVAR(2))
 Sof(Y1B)=Sof(O2WB)=0.25*(1-FVAR(2))
 Sof(Y1A)=0.25*FVAR(2)
 Sof(Y2A)=Sof(O3A)=Sof(O1WA)=0.5*FVAR(2)
 Sof(O1A)=Sof(O2A)=Sof(C3A)=Sof(H3A)=Sof(C4A)=Sof(H4A)=Sof(C6A)=Sof(H6A)=
 Sof(C7A)=Sof(H7A)=FVAR(1)
 Fixed Sof: N1(0.08333) C10(0.08333) C11(0.08333) O2WA(0.125) O3W(0.125)
 O4W(0.125)
6.a Aromatic/amide H refined with riding coordinates:
 C3A(H3A), C4A(H4A), C3B(H3B), C4B(H4B), C6A(H6A), C7A(H7A), C6B(H6B),
 C7B(H7B), C9(H9)
;
_shelx_shelxl_version_number 2014/7
_olex2_submission_special_instructions 'No special instructions were received'

loop_
_space_group_symop_operation_xyz
'x, y, z'
'x-y, x, z+1/2'
'-y, x-y, z'
'-x, -y, z+1/2'
'-x+y, -x, z'
'y, -x+y, z+1/2'
'x-y, -y, -z'
'-x, -x+y, -z'
'y, x, -z'
'-y, -x, -z+1/2'
'-x+y, y, -z+1/2'
'x, x-y, -z+1/2'
'-x, -y, -z'
'-x+y, -x, -z-1/2'
'y, -x+y, -z'
'x, y, -z-1/2'
'x-y, x, -z'
'-y, x-y, -z-1/2'
'-x+y, y, z'
'x, x-y, z'
'-y, -x, z'
'y, x, z-1/2'
'x-y, -y, z-1/2'
'-x, -x+y, z-1/2'

loop_
_atom_site_label
_atom_site_type_symbol
_atom_site_fract_x
_atom_site_fract_y
_atom_site_fract_z
_atom_site_U_iso_or_equiv
_atom_site_adp_type
_atom_site_occupancy
_atom_site_site_symmetry_order
_atom_site_calc_flag
_atom_site_refinement_flags_posn
_atom_site_refinement_flags_adp
_atom_site_refinement_flags_occupancy
_atom_site_disorder_assembly
_atom_site_disorder_group
Y1A Y 0.10276(5) 0.20553(9) 0.2500 0.0205(7) Uani 0.766(2) 4 d DS T P A 1
Y2A Y 0.11748(9) 0.05874(4) 0.17204(7) 0.0202(6) Uani 0.766(2) 2 d DS T P A 1
O3A O 0.0607(4) 0.1214(7) 0.1619(5) 0.0202(6) Uani 0.766(2) 2 d DS T P A 1
O1WA O 0.0880(7) 0.0440(3) 0.0844(5) 0.061(4) Uani 0.766(2) 2 d DS T P A 1
Y1B Y 0.2074(3) 0.10369(14) 0.2500 0.0205(7) Uani 0.234(2) 4 d DS T P A 2
Y2B Y 0.05981(17) 0.1196(3) 0.1741(2) 0.0202(6) Uani 0.234(2) 2 d DS T P A 2
O3B O 0.1195(14) 0.0597(7) 0.1639(9) 0.0202(6) Uani 0.234(2) 2 d DS T P A 2
O1WB O 0.0453(11) 0.091(2) 0.0863(7) 0.061(4) Uani 0.234(2) 2 d DS T P A 2
O4 O 0.1252(3) 0.1219(3) 0.2500 0.0202(6) Uani 1 2 d DS T P . .
O5 O 0.0000 0.0000 0.1932(5) 0.0202(6) Uani 1 6 d DS T P . .
O1A O 0.1946(4) 0.2504(4) 0.1896(3) 0.040(2) Uani 0.766(2) 1 d D U . A 1
O2A O 0.2070(4) 0.1677(4) 0.1486(3) 0.041(2) Uani 0.766(2) 1 d D U . A 1
O1B O 0.2418(11) 0.1932(11) 0.1869(9) 0.039(5) Uani 0.234(2) 1 d D U . A 2
O2B O 0.1648(5) 0.2093(10) 0.1455(9) 0.044(4) Uani 0.234(2) 1 d D U . A 2
C1 C 0.2247(4) 0.2291(4) 0.1589(4) 0.035(2) Uani 1 1 d D U . . .
C2 C 0.2814(4) 0.2856(3) 0.1247(3) 0.039(3) Uani 1 1 d D U . . .
C3A C 0.2957(7) 0.3546(4) 0.1288(5) 0.072(2) Uani 0.766(2) 1 d D U . A 1
H3A H 0.2700 0.3664 0.1519 0.086 Uiso 0.766(2) 1 calc R . . A 1
C4A C 0.3488(6) 0.4051(6) 0.0978(5) 0.072(2) Uani 0.766(2) 1 d D U . A 1
H4A H 0.3602 0.4516 0.1018 0.086 Uiso 0.766(2) 1 calc R . . A 1
C3B C 0.3508(5) 0.3017(3) 0.1299(3) 0.083(9) Uani 0.234(2) 1 d D U . A 2
H3B H 0.3623 0.2776 0.1549 0.099 Uiso 0.234(2) 1 calc R . . A 2
C4B C 0.4031(7) 0.3533(4) 0.0982(3) 0.083(9) Uani 0.234(2) 1 d D U . A 2
H4B H 0.4494 0.3636 0.1019 0.099 Uiso 0.234(2) 1 calc R . . A 2
C5 C 0.3862(5) 0.3894(4) 0.0607(4) 0.067(4) Uani 1 1 d D U . . .
C6A C 0.3697(6) 0.3200(5) 0.0564(5) 0.072(2) Uani 0.766(2) 1 d D U . A 1
H6A H 0.3937 0.3078 0.0319 0.086 Uiso 0.766(2) 1 calc R . . A 1
C7A C 0.3175(6) 0.2686(6) 0.0882(5) 0.072(2) Uani 0.766(2) 1 d D U . A 1
H7A H 0.3069 0.2222 0.0848 0.086 Uiso 0.766(2) 1 calc R . . A 1
C6B C 0.3173(7) 0.3740(8) 0.0550(7) 0.083(9) Uani 0.234(2) 1 d D U . A 2
H6B H 0.3055 0.3979 0.0301 0.099 Uiso 0.234(2) 1 calc R . . A 2
C7B C 0.2662(12) 0.3223(7) 0.0872(5) 0.083(9) Uani 0.234(2) 1 d D U . A 2
H7B H 0.2199 0.3120 0.0834 0.099 Uiso 0.234(2) 1 calc R . . A 2
C8 C 0.4431(5) 0.4458(5) 0.0284(4) 0.064(3) Uani 1 1 d . U . . .
C9 C 0.4981(4) 0.5019(4) 0.0551(6) 0.070(5) Uani 1 2 d S TU P . .
H9 H 0.4974 0.5026 0.0924 0.084 Uiso 1 2 calc RS T P . .
N1 N 0.188(6) 0.072(2) 0.005(5) 0.17(6) Uiso 0.0833 1 d D U . B -3
C10 C 0.1751(14) 0.0000 0.0000 0.17(6) Uiso 0.1667 2 d DS TU P . .
C11 C 0.250(5) 0.125(2) -0.025(7) 0.17(6) Uiso 0.1667 2 d DS TU P . .
O2WA O 0.1727(8) 0.3453(16) 0.2500 0.129(16) Uani 0.5 4 d S T P A 1
O2WB O 0.346(3) 0.1730(17) 0.2500 0.081(19) Uani 0.234(2) 4 d S TU P A 2
O3W O 0.158(3) 0.0000 0.0000 0.13(3) Uiso 0.25 2 d S T P . .
O4W O 0.202(5) 0.101(2) -0.050(4) 0.19(3) Uiso 0.25 2 d S T P B .

loop_
_atom_site_aniso_label
_atom_site_aniso_U_11
_atom_site_aniso_U_22
_atom_site_aniso_U_33
_atom_site_aniso_U_23
_atom_site_aniso_U_13
_atom_site_aniso_U_12
Y1A 0.0178(9) 0.0167(12) 0.0266(13) 0.000 0.000 0.0083(6)
Y2A 0.0169(9) 0.0172(7) 0.0264(11) 0.0054(3) 0.0109(7) 0.0084(4)
O3A 0.0169(9) 0.0172(7) 0.0264(11) 0.0054(3) 0.0109(7) 0.0084(4)
O1WA 0.070(9) 0.079(7) 0.031(7) 0.003(3) 0.006(7) 0.035(5)
Y1B 0.0178(9) 0.0167(12) 0.0266(13) 0.000 0.000 0.0083(6)
Y2B 0.0169(9) 0.0172(7) 0.0264(11) 0.0054(3) 0.0109(7) 0.0084(4)
O3B 0.0169(9) 0.0172(7) 0.0264(11) 0.0054(3) 0.0109(7) 0.0084(4)
O1WB 0.070(9) 0.079(7) 0.031(7) 0.003(3) 0.006(7) 0.035(5)
O4 0.0169(9) 0.0172(7) 0.0264(11) 0.0054(3) 0.0109(7) 0.0084(4)
O5 0.0169(9) 0.0172(7) 0.0264(11) 0.0054(3) 0.0109(7) 0.0084(4)
O1A 0.035(4) 0.033(4) 0.041(4) 0.013(4) 0.011(4) 0.008(3)
O2A 0.032(4) 0.034(4) 0.044(5) 0.009(4) 0.015(4) 0.007(3)
O1B 0.035(7) 0.036(7) 0.046(8) 0.008(7) 0.016(7) 0.018(6)
O2B 0.041(6) 0.038(6) 0.043(6) 0.010(6) 0.011(6) 0.011(5)
C1 0.033(5) 0.026(5) 0.034(5) 0.006(4) 0.011(4) 0.008(4)
C2 0.025(5) 0.030(5) 0.036(6) -0.005(4) 0.002(4) -0.006(4)
C3A 0.069(5) 0.033(4) 0.063(5) 0.005(4) 0.038(4) -0.013(3)
C4A 0.069(5) 0.033(4) 0.063(5) 0.005(4) 0.038(4) -0.013(3)
C3B 0.042(14) 0.087(18) 0.073(18) 0.049(15) -0.004(13) -0.002(12)
C4B 0.042(14) 0.087(18) 0.073(18) 0.049(15) -0.004(13) -0.002(12)
C5 0.049(6) 0.055(7) 0.035(6) -0.001(5) 0.008(5) -0.020(5)
C6A 0.069(5) 0.033(4) 0.063(5) 0.005(4) 0.038(4) -0.013(3)
C7A 0.069(5) 0.033(4) 0.063(5) 0.005(4) 0.038(4) -0.013(3)
C6B 0.042(14) 0.087(18) 0.073(18) 0.049(15) -0.004(13) -0.002(12)
C7B 0.042(14) 0.087(18) 0.073(18) 0.049(15) -0.004(13) -0.002(12)
C8 0.045(5) 0.046(6) 0.034(5) 0.005(5) 0.008(5) -0.026(4)
C9 0.058(6) 0.058(6) 0.028(8) -0.009(4) 0.009(4) -0.021(7)
O2WA 0.078(18) 0.06(2) 0.25(5) 0.000 0.000 0.028(11)
O2WB 0.09(3) 0.10(3) 0.05(3) 0.000 0.000 0.045(14)

loop_
_atom_type_symbol
_atom_type_description
_atom_type_scat_dispersion_real
_atom_type_scat_dispersion_imag
_atom_type_scat_source
C C 0.0033 0.0016 'International Tables Vol C Tables 4.2.6.8 and 6.1.1.4'
H H 0.0000 0.0000 'International Tables Vol C Tables 4.2.6.8 and 6.1.1.4'
N N 0.0061 0.0033 'International Tables Vol C Tables 4.2.6.8 and 6.1.1.4'
O O 0.0106 0.0060 'International Tables Vol C Tables 4.2.6.8 and 6.1.1.4'
Y Y -2.7962 3.5667 'International Tables Vol C Tables 4.2.6.8 and 6.1.1.4'

loop_
_geom_angle_atom_site_label_1
_geom_angle_atom_site_label_2
_geom_angle_atom_site_label_3
_geom_angle
_geom_angle_site_symmetry_1
_geom_angle_site_symmetry_3
Y2A Y1A Y2A 59.30(5) . 3
Y2A Y1A Y2A 88.91(6) 16_556 3
Y2A Y1A Y2A 59.44(5) 16_556 .
O3A Y1A Y2A 88.8(2) . 16_556
O3A Y1A Y2A 88.8(2) 16_556 .
O3A Y1A Y2A 34.78(14) . .
O3A Y1A Y2A 34.78(14) . 3
O3A Y1A Y2A 88.8(2) 16_556 3
O3A Y1A Y2A 34.78(14) 16_556 16_556
O3A Y1A O3A 107.7(6) . 16_556
O4 Y1A Y2A 78.14(16) . 3
O4 Y1A Y2A 78.14(16) 19 .
O4 Y1A Y2A 30.43(4) . 16_556
O4 Y1A Y2A 30.43(4) 19 3
O4 Y1A Y2A 78.14(16) 19 16_556
O4 Y1A Y2A 30.43(4) . .
O4 Y1A O3A 63.8(2) 19 16_556
O4 Y1A O3A 63.8(2) 19 .
O4 Y1A O3A 63.8(2) . .
O4 Y1A O3A 63.8(2) . 16_556
O4 Y1A O4 83.2(4) . 19
O4 Y1A O1A 80.7(2) . 16_556
O4 Y1A O1A 80.7(2) 19 11
O4 Y1A O1A 80.7(2) 19 19
O4 Y1A O1A 135.7(2) . 11
O4 Y1A O1A 135.7(2) . 19
O4 Y1A O1A 135.7(2) 19 16_556
O4 Y1A O1A 135.7(2) 19 .
O4 Y1A O1A 80.7(2) . .
O4 Y1A O2WA 138.42(18) . .
O4 Y1A O2WA 138.42(17) 19 .
O1A Y1A Y2A 105.6(2) 11 16_556
O1A Y1A Y2A 67.27(19) . .
O1A Y1A Y2A 67.27(19) 19 3
O1A Y1A Y2A 105.09(19) . 16_556
O1A Y1A Y2A 156.2(2) 16_556 3
O1A Y1A Y2A 67.27(19) 16_556 16_556
O1A Y1A Y2A 105.09(19) 11 3
O1A Y1A Y2A 156.2(2) 19 16_556
O1A Y1A Y2A 156.2(2) 11 .
O1A Y1A Y2A 105.6(2) . 3
O1A Y1A Y2A 105.09(19) 16_556 .
O1A Y1A Y2A 105.6(2) 19 .
O1A Y1A O3A 138.16(19) 16_556 .
O1A Y1A O3A 72.0(3) 16_556 16_556
O1A Y1A O3A 72.0(3) . .
O1A Y1A O3A 72.0(3) 19 .
O1A Y1A O3A 72.0(3) 11 16_556
O1A Y1A O3A 138.16(19) 11 .
O1A Y1A O3A 138.16(19) . 16_556
O1A Y1A O3A 138.16(19) 19 16_556
O1A Y1A O1A 82.8(4) . 19
O1A Y1A O1A 81.4(4) . 16_556
O1A Y1A O1A 82.8(4) 16_556 11
O1A Y1A O1A 136.6(4) . 11
O1A Y1A O1A 81.4(4) 19 11
O1A Y1A O1A 136.6(4) 16_556 19
O1A Y1A O2WA 68.28(19) 16_556 .
O1A Y1A O2WA 68.28(19) 11 .
O1A Y1A O2WA 68.27(19) . .
O1A Y1A O2WA 68.28(19) 19 .
O2WA Y1A Y2A 135.54(3) . .
O2WA Y1A Y2A 135.54(3) . 16_556
O2WA Y1A Y2A 135.54(3) . 3
O2WA Y1A O3A 126.2(3) . .
O2WA Y1A O3A 126.2(3) . 16_556
Y2A Y2A Y1A 60.28(2) 16_556 .
Y2A Y2A Y1A 111.76(3) 5 .
Y2A Y2A Y1A 60.35(3) 3 .
Y2A Y2A Y2A 90.0 5 16_556
Y2A Y2A Y2A 90.0 3 16_556
Y2A Y2A Y2A 60.0 3 5
O3A Y2A Y1A 141.0(3) 5 .
O3A Y2A Y1A 42.6(3) . .
O3A Y2A Y2A 96.3(3) . 16_556
O3A Y2A Y2A 32.2(3) 5 5
O3A Y2A Y2A 96.3(3) 5 16_556
O3A Y2A Y2A 91.6(3) 5 3
O3A Y2A Y2A 32.2(3) . 3
O3A Y2A Y2A 91.6(3) . 5
O3A Y2A O3A 122.0(6) . 5
O3A Y2A O4 127.4(4) . 20
O3A Y2A O4 68.6(4) . .
O3A Y2A O4 68.6(4) 5 20
O3A Y2A O4 127.4(4) 5 .
O3A Y2A O5 64.2(3) 5 .
O3A Y2A O5 64.2(3) . .
O3A Y2A O2A 77.6(3) 5 20
O3A Y2A O2A 149.7(4) . 20
O3A Y2A O2A 77.6(3) . .
O3A Y2A O2A 149.7(4) 5 .
O1WA Y2A Y1A 117.54(7) . .
O1WA Y2A Y2A 77.6(3) . 3
O1WA Y2A Y2A 77.6(3) . 5
O1WA Y2A Y2A 165.6(3) . 16_556
O1WA Y2A O3A 77.0(4) . 5
O1WA Y2A O3A 77.0(4) . .
O1WA Y2A O4 144.91(12) . .
O1WA Y2A O4 144.91(12) . 20
O1WA Y2A O5 88.9(5) . .
O1WA Y2A O2A 86.5(3) . .
O1WA Y2A O2A 86.5(3) . 20
O4 Y2A Y1A 27.41(9) . .
O4 Y2A Y1A 94.31(11) 20 .
O4 Y2A Y2A 77.07(13) . 3
O4 Y2A Y2A 109.43(16) . 5
O4 Y2A Y2A 77.08(13) 20 5
O4 Y2A Y2A 109.43(16) 20 3
O4 Y2A Y2A 34.04(11) . 16_556
O4 Y2A Y2A 34.04(11) 20 16_556
O4 Y2A O4 67.6(2) 20 .
O5 Y2A Y1A 79.43(16) . .
O5 Y2A Y2A 32.55(12) . 3
O5 Y2A Y2A 32.55(12) . 5
O5 Y2A Y2A 76.7(3) . 16_556
O5 Y2A O4 82.6(3) . .
O5 Y2A O4 82.6(3) . 20
O2A Y2A Y1A 135.5(2) 20 .
O2A Y2A Y1A 69.24(19) . .
O2A Y2A Y2A 162.5(2) 20 3
O2A Y2A Y2A 104.7(2) . 16_556
O2A Y2A Y2A 109.7(2) . 3
O2A Y2A Y2A 104.7(2) 20 16_556
O2A Y2A Y2A 109.7(2) 20 5
O2A Y2A Y2A 162.5(2) . 5
O2A Y2A O4 120.5(3) . 20
O2A Y2A O4 120.5(3) 20 .
O2A Y2A O4 79.7(2) . .
O2A Y2A O4 79.7(2) 20 20
O2A Y2A O5 141.6(2) . .
O2A Y2A O5 141.6(2) 20 .
O2A Y2A O2A 76.2(4) . 20
Y2A O3A Y1A 102.6(4) . .
Y2A O3A Y1A 102.6(4) 3 .
Y2A O3A Y2A 115.6(6) . 3
Y2B Y1B Y2B 57.68(16) 5 14_556
Y2B Y1B Y2B 60.4(2) 5 .
Y2B Y1B Y2B 88.4(2) 14_556 .
O3B Y1B Y2B 34.8(3) . .
O3B Y1B Y2B 86.5(5) 16_556 .
O3B Y1B Y2B 34.8(3) 16_556 14_556
O3B Y1B Y2B 86.5(5) 16_556 5
O3B Y1B Y2B 34.8(3) . 5
O3B Y1B Y2B 86.5(5) . 14_556
O3B Y1B O3B 104.0(13) 16_556 .
O4 Y1B Y2B 29.19(9) 20 5
O4 Y1B Y2B 76.8(2) 20 .
O4 Y1B Y2B 76.8(2) . 14_556
O4 Y1B Y2B 76.8(2) . 5
O4 Y1B Y2B 29.19(9) 20 14_556
O4 Y1B Y2B 29.19(9) . .
O4 Y1B O3B 61.8(5) 20 16_556
O4 Y1B O3B 61.8(5) . .
O4 Y1B O3B 61.8(5) . 16_556
O4 Y1B O3B 61.8(5) 20 .
O4 Y1B O4 79.6(4) 20 .
O4 Y1B O1B 77.2(5) . 16_556
O4 Y1B O1B 77.2(5) 20 12
O4 Y1B O1B 77.2(5) . .
O4 Y1B O1B 130.8(7) 20 16_556
O4 Y1B O1B 130.8(7) . 20
O4 Y1B O1B 77.2(5) 20 20
O4 Y1B O1B 130.8(7) . 12
O4 Y1B O1B 130.8(7) 20 .
O4 Y1B O2WB 140.2(2) . .
O4 Y1B O2WB 140.2(2) 20 .
O1B Y1B Y2B 150.5(5) . 14_556
O1B Y1B Y2B 102.7(7) . 5
O1B Y1B Y2B 102.7(7) 16_556 14_556
O1B Y1B Y2B 100.5(5) 16_556 .
O1B Y1B Y2B 62.1(5) . .
O1B Y1B Y2B 150.5(5) 12 .
O1B Y1B Y2B 100.5(5) 20 14_556
O1B Y1B Y2B 150.5(5) 16_556 5
O1B Y1B Y2B 62.1(5) 12 14_556
O1B Y1B Y2B 62.1(5) 20 5
O1B Y1B Y2B 100.5(5) 12 5
O1B Y1B Y2B 102.7(7) 20 .
O1B Y1B O3B 69.0(8) . .
O1B Y1B O3B 69.0(8) 16_556 16_556
O1B Y1B O3B 69.0(8) 12 16_556
O1B Y1B O3B 134.8(6) 16_556 .
O1B Y1B O3B 134.8(6) 20 16_556
O1B Y1B O3B 69.0(8) 20 .
O1B Y1B O3B 134.8(6) 12 .
O1B Y1B O3B 134.8(6) . 16_556
O1B Y1B O1B 84.8(14) 20 12
O1B Y1B O1B 86.1(12) . 20
O1B Y1B O1B 86.1(12) 16_556 12
O1B Y1B O1B 147.4(10) 16_556 20
O1B Y1B O1B 84.8(14) . 16_556
O1B Y1B O1B 147.4(10) . 12
O1B Y1B O2WB 73.7(5) 12 .
O1B Y1B O2WB 73.7(5) 20 .
O1B Y1B O2WB 73.7(5) . .
O1B Y1B O2WB 73.7(5) 16_556 .
O2WB Y1B Y2B 135.80(10) . .
O2WB Y1B Y2B 135.80(10) . 14_556
O2WB Y1B Y2B 135.80(10) . 5
O2WB Y1B O3B 128.0(6) . 16_556
O2WB Y1B O3B 128.0(6) . .
Y1B Y2B Y1B 121.52(17) 3 .
Y1B Y2B Y2B 111.67(11) 3 5
Y1B Y2B Y2B 59.78(10) . 5
Y2B Y2B Y1B 61.16(8) 16_556 .
Y2B Y2B Y1B 61.16(8) 16_556 3
Y2B Y2B Y2B 90.0 16_556 5
O3B Y2B Y1B 139.9(8) . 3
O3B Y2B Y1B 42.6(5) . .
O3B Y2B Y1B 42.6(5) 3 3
O3B Y2B Y1B 139.9(8) 3 .
O3B Y2B Y2B 89.9(7) 3 5
O3B Y2B Y2B 96.3(6) 3 16_556
O3B Y2B Y2B 30.5(7) . 5
O3B Y2B Y2B 96.3(6) . 16_556
O3B Y2B O3B 118.7(13) 3 .
O3B Y2B O4 127.8(8) . 19
O3B Y2B O4 127.8(8) 3 .
O3B Y2B O4 65.3(5) . .
O3B Y2B O4 65.3(5) 3 19
O3B Y2B O5 62.3(7) . .
O3B Y2B O5 62.3(7) 3 .
O1WB Y2B Y1B 116.6(3) . .
O1WB Y2B Y1B 116.6(3) . 3
O1WB Y2B Y2B 165.8(11) . 16_556
O1WB Y2B Y2B 77.7(10) . 5
O1WB Y2B O3B 76.7(8) . .
O1WB Y2B O3B 76.7(8) . 3
O1WB Y2B O4 141.3(4) . 19
O1WB Y2B O4 141.3(4) . .
O1WB Y2B O5 87.6(12) . .
O1WB Y2B O2B 83.2(11) . .
O1WB Y2B O2B 83.2(11) . 19
O4 Y2B Y1B 24.88(8) . .
O4 Y2B Y1B 97.91(19) . 3
O4 Y2B Y1B 97.9(2) 19 .
O4 Y2B Y1B 24.87(8) 19 3
O4 Y2B Y2B 108.4(2) 19 5
O4 Y2B Y2B 36.80(13) . 16_556
O4 Y2B Y2B 36.80(13) 19 16_556
O4 Y2B Y2B 73.5(2) . 5
O4 Y2B O4 73.6(3) 19 .
O5 Y2B Y1B 79.95(19) . 3
O5 Y2B Y1B 79.95(19) . .
O5 Y2B Y2B 32.04(12) . 5
O5 Y2B Y2B 78.2(4) . 16_556
O5 Y2B O4 81.6(3) . .
O5 Y2B O4 81.6(3) . 19
O2B Y2B Y1B 135.8(7) 19 .
O2B Y2B Y1B 135.8(7) . 3
O2B Y2B Y1B 72.6(4) . .
O2B Y2B Y1B 72.6(4) 19 3
O2B Y2B Y2B 108.3(6) . 16_556
O2B Y2B Y2B 160.2(7) 19 5
O2B Y2B Y2B 108.3(6) 19 16_556
O2B Y2B Y2B 111.0(6) . 5
O2B Y2B O3B 80.7(9) 19 3
O2B Y2B O3B 147.1(9) . 3
O2B Y2B O3B 80.7(9) . .
O2B Y2B O3B 147.1(9) 19 .
O2B Y2B O4 83.6(5) 19 19
O2B Y2B O4 125.8(7) . 19
O2B Y2B O4 125.8(7) 19 .
O2B Y2B O4 83.6(5) . .
O2B Y2B O5 143.0(6) . .
O2B Y2B O5 143.0(6) 19 .
O2B Y2B O2B 71.2(10) 19 .
Y2B O3B Y1B 102.6(6) 5 .
Y2B O3B Y1B 102.6(6) . .
Y2B O3B Y2B 118.9(14) 5 .
Y1A O4 Y2A 122.16(9) . .
Y1A O4 Y2A 122.16(9) . 16_556
Y2A O4 Y2A 111.9(2) 16_556 .
Y1B O4 Y2B 125.94(13) . .
Y1B O4 Y2B 125.94(13) . 16_556
Y2B O4 Y2B 106.4(3) . 16_556
Y2A O5 Y2A 114.9(2) 5 .
Y2A O5 Y2A 114.9(2) 3 .
Y2A O5 Y2A 114.9(2) 5 3
Y2B O5 Y2B 115.9(2) 3 .
Y2B O5 Y2B 115.9(2) 5 .
Y2B O5 Y2B 115.9(2) 3 5
C1 O1A Y1A 139.1(6) . .
C1 O2A Y2A 136.9(6) . .
C1 O1B Y1B 147.3(14) . .
C1 O2B Y2B 132.6(12) . .
O1A C1 C2 114.4(7) . .
O2A C1 O1A 127.1(8) . .
O2A C1 C2 117.7(7) . .
O1B C1 C2 116.9(10) . .
O2B C1 O1B 123.1(15) . .
O2B C1 C2 116.3(10) . .
C3A C2 C1 120.0(7) . .
C3B C2 C1 120.4(6) . .
C7A C2 C1 120.0(7) . .
C7A C2 C3A 119.9(8) . .
C7B C2 C1 121.5(11) . .
C7B C2 C3B 118.1(12) . .
C2 C3A H3A 120.8 . .
C4A C3A C2 118.4(10) . .
C4A C3A H3A 120.8 . .
C3A C4A H4A 118.6 . .
C3A C4A C5 122.7(11) . .
C5 C4A H4A 118.6 . .
C2 C3B H3B 119.7 . .
C4B C3B C2 120.6(10) . .
C4B C3B H3B 119.7 . .
C3B C4B H4B 120.0 . .
C3B C4B C5 119.9(12) . .
C5 C4B H4B 120.0 . .
C4A C5 C8 120.6(8) . .
C4B C5 C8 119.1(9) . .
C6A C5 C4A 117.7(9) . .
C6A C5 C8 121.7(9) . .
C6B C5 C4B 120.1(13) . .
C6B C5 C8 120.8(12) . .
C5 C6A H6A 119.7 . .
C5 C6A C7A 120.5(11) . .
C7A C6A H6A 119.7 . .
C2 C7A C6A 120.6(10) . .
C2 C7A H7A 119.7 . .
C6A C7A H7A 119.7 . .
C5 C6B H6B 120.6 . .
C7B C6B C5 118.8(19) . .
C7B C6B H6B 120.6 . .
C2 C7B C6B 122(2) . .
C2 C7B H7B 118.8 . .
C6B C7B H7B 118.8 . .
C8 C8 C5 122.8(5) 9 .
C9 C8 C5 118.6(10) . .
C9 C8 C8 118.6(7) . 9
C8 C9 C8 122.8(14) . 21_665
C8 C9 H9 118.6 . .
C8 C9 H9 118.6 21_665 .
C10 N1 C11 114.6(18) . .
C10 N1 O4W 106(5) . .
C11 N1 O4W 44(7) . .
O3W N1 C10 14(3) . .
O3W N1 C11 125(4) . .
O3W N1 O4W 106(8) . .
O4W C11 N1 68(7) . .
C11 O4W N1 68(5) . .

loop_
_geom_bond_atom_site_label_1
_geom_bond_atom_site_label_2
_geom_bond_distance
_geom_bond_site_symmetry_2
Y1A Y2A 3.9175(15) .
Y1A Y2A 3.9175(16) 3
Y1A Y2A 3.9175(15) 16_556
Y1A O3A 2.718(14) .
Y1A O3A 2.718(14) 16_556
Y1A O4 2.130(4) 19
Y1A O4 2.130(4) .
Y1A O1A 2.307(7) 16_556
Y1A O1A 2.307(7) .
Y1A O1A 2.307(7) 19
Y1A O1A 2.307(7) 11
Y1A O2WA 2.66(3) .
Y2A Y2A 3.876(3) 3
Y2A Y2A 3.876(3) 5
Y2A Y2A 3.884(3) 16_556
Y2A O3A 2.290(7) 5
Y2A O3A 2.290(7) .
Y2A O1WA 2.255(12) .
Y2A O4 2.344(3) .
Y2A O4 2.344(3) 20
Y2A O5 2.299(4) .
Y2A O2A 2.290(7) 20
Y2A O2A 2.290(7) .
O3A Y2A 2.290(7) 3
Y1B Y2B 3.921(4) 14_556
Y1B Y2B 3.921(4) 5
Y1B Y2B 3.921(4) .
Y1B O3B 2.721(18) 16_556
Y1B O3B 2.721(18) .
Y1B O4 2.037(5) .
Y1B O4 2.037(5) 20
Y1B O1B 2.331(10) .
Y1B O1B 2.331(10) 12
Y1B O1B 2.331(10) 16_556
Y1B O1B 2.331(10) 20
Y1B O2WB 2.64(7) .
Y2B Y1B 3.921(4) 3
Y2B Y2B 3.947(11) 5
Y2B Y2B 3.782(11) 16_556
Y2B O3B 2.291(12) 3
Y2B O3B 2.291(12) .
Y2B O1WB 2.256(15) .
Y2B O4 2.362(5) .
Y2B O4 2.362(5) 19
Y2B O5 2.328(7) .
Y2B O2B 2.275(11) .
Y2B O2B 2.275(11) 19
O3B Y2B 2.291(12) 5
O4 Y2A 2.344(3) 16_556
O4 Y2B 2.362(5) 16_556
O5 Y2A 2.299(4) 3
O5 Y2A 2.299(4) 5
O5 Y2B 2.328(7) 5
O5 Y2B 2.328(7) 3
O1A C1 1.246(7) .
O2A C1 1.230(7) .
O1B C1 1.243(9) .
O2B C1 1.209(9) .
C1 C2 1.509(11) .
C2 C3A 1.391(8) .
C2 C3B 1.391(9) .
C2 C7A 1.377(9) .
C2 C7B 1.381(10) .
C3A H3A 0.9300 .
C3A C4A 1.378(9) .
C4A H4A 0.9300 .
C4A C5 1.390(8) .
C3B H3B 0.9300 .
C3B C4B 1.390(9) .
C4B H4B 0.9300 .
C4B C5 1.391(9) .
C5 C6A 1.384(8) .
C5 C6B 1.386(10) .
C5 C8 1.484(12) .
C6A H6A 0.9300 .
C6A C7A 1.387(9) .
C7A H7A 0.9300 .
C6B H6B 0.9300 .
C6B C7B 1.385(10) .
C7B H7B 0.9300 .
C8 C8 1.42(2) 9
C8 C9 1.391(12) .
C9 C8 1.391(12) 21_665
C9 H9 0.9300 .
N1 C10 1.47(2) .
N1 C11 1.474(19) .
N1 O3W 1.39(4) .
N1 O4W 1.47(11) .
C11 O4W 1.11(16) .

loop_
_geom_torsion_atom_site_label_1
_geom_torsion_atom_site_label_2
_geom_torsion_atom_site_label_3
_geom_torsion_atom_site_label_4
_geom_torsion
_geom_torsion_site_symmetry_1
_geom_torsion_site_symmetry_4
Y1A O1A C1 O2A 6.3(18) . .
Y1A O1A C1 C2 175.7(6) . .
Y2A O2A C1 O1A 1.4(18) . .
Y2A O2A C1 C2 -167.6(7) . .
Y1B O1B C1 O2B -24(4) . .
Y1B O1B C1 C2 178(3) . .
Y2B O2B C1 O1B 14(3) . .
Y2B O2B C1 C2 172.1(15) . .
O1A C1 C2 C3A -0.5(13) . .
O1A C1 C2 C7A -178.6(10) . .
O2A C1 C2 C3A 169.9(10) . .
O2A C1 C2 C7A -8.1(14) . .
O1B C1 C2 C3B -7.7(18) . .
O1B C1 C2 C7B 171.7(16) . .
O2B C1 C2 C3B -166.8(15) . .
O2B C1 C2 C7B 12.6(17) . .
C1 C2 C3A C4A 178.6(11) . .
C1 C2 C3B C4B 179.4(6) . .
C1 C2 C7A C6A 179.9(12) . .
C1 C2 C7B C6B -179.4(6) . .
C2 C3A C4A C5 3(2) . .
C2 C3B C4B C5 0.00(3) . .
C3A C2 C7A C6A 1.8(19) . .
C3A C4A C5 C6A -2(2) . .
C3A C4A C5 C8 -179.8(12) . .
C4A C5 C6A C7A 0.0(19) . .
C4A C5 C8 C8 -127.4(15) . 9
C4A C5 C8 C9 56.2(17) . .
C3B C2 C7B C6B 0.00(7) . .
C3B C4B C5 C6B 0.00(7) . .
C3B C4B C5 C8 178.1(7) . .
C4B C5 C6B C7B 0.00(9) . .
C4B C5 C8 C8 118.7(14) . 9
C4B C5 C8 C9 -57.7(14) . .
C5 C6A C7A C2 0(2) . .
C5 C6B C7B C2 0.00(9) . .
C5 C8 C9 C8 179.3(8) . 21_665
C6A C5 C8 C8 54(2) . 9
C6A C5 C8 C9 -122.0(14) . .
C7A C2 C3A C4A -3.3(18) . .
C6B C5 C8 C8 -63.2(16) . 9
C6B C5 C8 C9 120.3(11) . .
C7B C2 C3B C4B 0.00(3) . .
C8 C5 C6A C7A 178.2(12) . .
C8 C5 C6B C7B -178.1(7) . .
C8 C8 C9 C8 3(3) 9 21_665
C10 N1 C11 O4W 88(11) . .
C10 N1 O4W C11 -109(6) . .
O3W N1 C11 O4W 77(15) . .
O3W N1 O4W C11 -124(7) . .
